data_7703850
loop_
_publ_author_name
'Tsurui, Makoto'
'Kitagawa, Yuichi'
'Fushimi, Koji'
'Gon, Masayuki'
'Tanaka, Kazuo'
'Hasegawa, Yasuchika'

_publ_section_title
;
 Electronic strain effect on Eu(iii) complexes for enhanced circularly
 polarized luminescence.
;
_journal_issue 16
_journal_name_full 'Dalton transactions (Cambridge, England : 2003)'
_journal_page_first 5352
_journal_page_last 5361
_journal_paper_doi 10.1039/d0dt00699h
_journal_volume 49
_journal_year 2020
_chemical_absolute_configuration ad
_chemical_formula_moiety '0.5(C33 H31 Eu F18 N2 O8 P2), 0.5(C32.37 H31 Eu F18 N2 O8 P2)'
_chemical_formula_sum 'C33 H31 Eu F18 N2 O8 P2'
_chemical_formula_weight 1139.50
_space_group_crystal_system monoclinic
_space_group_IT_number 4
_space_group_name_Hall 'P 2yb'
_space_group_name_H-M_alt 'P 1 21 1'
_atom_sites_solution_hydrogens geom
_atom_sites_solution_primary dual
_audit_creation_date 2019-09-11
_audit_creation_method
;
Olex2 1.2
(compiled 2018.05.29 svn.r3508 for OlexSys, GUI svn.r5506)
;
_audit_update_record
;
2020-01-27 deposited with the CCDC.	2020-03-24 downloaded from the CCDC.
;
_cell_angle_alpha 90
_cell_angle_beta 93.568(2)
_cell_angle_gamma 90
_cell_formula_units_Z 4
_cell_length_a 11.6679(3)
_cell_length_b 19.2967(4)
_cell_length_c 20.2075(4)
_cell_measurement_reflns_used 44508
_cell_measurement_temperature 123.15
_cell_measurement_theta_max 29.5570
_cell_measurement_theta_min 2.3400
_cell_volume 4540.94(18)
_computing_cell_refinement 'CrysAlisPro 1.171.39.43a (Rigaku OD, 2018)'
_computing_data_collection 'CrysAlisPro 1.171.39.43a (Rigaku OD, 2018)'
_computing_data_reduction 'CrysAlisPro 1.171.39.43a (Rigaku OD, 2018)'
_computing_molecular_graphics 'Olex2 (Dolomanov et al., 2009)'
_computing_publication_material 'Olex2 (Dolomanov et al., 2009)'
_computing_structure_refinement 'ShelXL (Sheldrick, 2015)'
_computing_structure_solution 'ShelXT (Sheldrick, 2015)'
_diffrn_ambient_temperature 123.15
_diffrn_detector 'CCD plate'
_diffrn_measured_fraction_theta_full 0.999
_diffrn_measured_fraction_theta_max 0.932
_diffrn_measurement_details
;
List of Runs (angles in degrees, time in seconds):

  # Type    Start    End  Width  t~exp~   \w     \q     \k     \f   Frames
#--------------------------------------------------------------------------
  1  \w    -71.00  31.00   0.50    7.97    --    0.00  29.00 -30.00  204
  2  \w     47.00  74.00   0.50    7.97    --    0.00  29.00 -30.00   54
  3  \w    -44.00  89.00   0.50    7.97    --    0.00  14.00-180.00  266
  4  \w    -54.00 -28.00   0.50    7.97    --    0.00  43.00  90.00   52
  5  \w     35.00  73.00   0.50    7.97    --    0.00  43.00  90.00   76
  6  \w     -2.00  23.00   0.50    7.97    --    0.00  57.00-120.00   50
  7  \w     64.00  89.00   0.50    7.97    --    0.00  57.00-120.00   50
  8  \w    -65.00 -37.00   0.50    7.97    --    0.00  43.00 -30.00   56
  9  \w     28.00  54.00   0.50    7.97    --    0.00  43.00 -30.00   52
 10  \w      8.00  34.00   0.50    7.97    --    0.00  57.00  60.00   52
 11  \w    -23.00  16.00   0.50    7.97    --    0.00  57.00 120.00   78
 12  \w    -71.00 -45.00   0.50    7.97    --    0.00  57.00 150.00   52
 13  \w    -54.00 -29.00   0.50    7.97    --    0.00  43.00-180.00   50
 14  \w    -56.00   1.00   0.50    7.97    --    0.00  60.00-162.36  114
;
_diffrn_measurement_device 'four-circle diffractometer'
_diffrn_measurement_device_type 'XtaLAB AFC11 (RCD3): quarter-chi single'
_diffrn_measurement_method '\w scans'
_diffrn_orient_matrix_type 'CrysAlisPro convention (1999,Acta A55,543-557)'
_diffrn_orient_matrix_UB_11 -0.0583125000
_diffrn_orient_matrix_UB_12 0.0105204000
_diffrn_orient_matrix_UB_13 -0.0034154000
_diffrn_orient_matrix_UB_21 0.0160970000
_diffrn_orient_matrix_UB_22 0.0338647000
_diffrn_orient_matrix_UB_23 0.0106531000
_diffrn_orient_matrix_UB_31 0.0071045000
_diffrn_orient_matrix_UB_32 0.0097180000
_diffrn_orient_matrix_UB_33 -0.0333318000
_diffrn_radiation_monochromator mirror
_diffrn_radiation_probe x-ray
_diffrn_radiation_type MoK\a
_diffrn_radiation_wavelength 0.71073
_diffrn_reflns_av_R_equivalents 0.0558
_diffrn_reflns_av_unetI/netI 0.0417
_diffrn_reflns_Laue_measured_fraction_full 0.999
_diffrn_reflns_Laue_measured_fraction_max 0.932
_diffrn_reflns_limit_h_max 15
_diffrn_reflns_limit_h_min -15
_diffrn_reflns_limit_k_max 26
_diffrn_reflns_limit_k_min -26
_diffrn_reflns_limit_l_max 27
_diffrn_reflns_limit_l_min -24
_diffrn_reflns_number 108043
_diffrn_reflns_point_group_measured_fraction_full 0.999
_diffrn_reflns_point_group_measured_fraction_max 0.903
_diffrn_reflns_theta_full 25.242
_diffrn_reflns_theta_max 29.445
_diffrn_reflns_theta_min 2.020
_diffrn_source 'Rotating-anode X-ray tube (dual wavelength)'
_diffrn_source_type 'Rigaku (Mo) X-ray DW Source'
_exptl_absorpt_coefficient_mu 1.572
_exptl_absorpt_correction_T_max 1.00000
_exptl_absorpt_correction_T_min 0.63475
_exptl_absorpt_correction_type multi-scan
_exptl_absorpt_process_details
;
CrysAlisPro 1.171.39.43a (Rigaku Oxford Diffraction, 2018)
Empirical absorption correction using spherical harmonics,
 implemented in SCALE3 ABSPACK scaling algorithm.
;
_exptl_crystal_colour yellow
_exptl_crystal_density_diffrn 1.667
_exptl_crystal_description prism
_exptl_crystal_F_000 2248
_exptl_crystal_recrystallization_method 'Re-crystallisation from solvent: methanol'
_refine_diff_density_max 1.833
_refine_diff_density_min -0.748
_refine_diff_density_rms 0.097
_refine_ls_abs_structure_details
;
 Flack x determined using 8771 quotients [(I+)-(I-)]/[(I+)+(I-)]
 (Parsons, Flack and Wagner, Acta Cryst. B69 (2013) 249-259).
;
_refine_ls_abs_structure_Flack -0.005(4)
_refine_ls_extinction_method none
_refine_ls_goodness_of_fit_ref 1.042
_refine_ls_hydrogen_treatment constr
_refine_ls_matrix_type full
_refine_ls_number_parameters 1552
_refine_ls_number_reflns 22733
_refine_ls_number_restraints 1176
_refine_ls_restrained_S_all 1.078
_refine_ls_R_factor_all 0.0485
_refine_ls_R_factor_gt 0.0418
_refine_ls_shift/su_max 0.001
_refine_ls_shift/su_mean 0.000
_refine_ls_structure_factor_coef Fsqd
_refine_ls_weighting_details 'w=1/[\s^2^(Fo^2^)+(0.0661P)^2^+4.2163P] where P=(Fo^2^+2Fc^2^)/3'
_refine_ls_weighting_scheme calc
_refine_ls_wR_factor_gt 0.1102
_refine_ls_wR_factor_ref 0.1142
_reflns_Friedel_coverage 0.886
_reflns_Friedel_fraction_full 0.999
_reflns_Friedel_fraction_max 0.873
_reflns_number_gt 20369
_reflns_number_total 22733
_reflns_threshold_expression 'I > 2\s(I)'
_cod_data_source_file d0dt00699h2.cif
_cod_data_source_block EuhfaSS-B2QPO
_cod_depositor_comments 'Adding full bibliography for 7703848--7703853.cif.'
_cod_database_code 7703850
_shelx_shelxl_version_number 2018/3
_chemical_oxdiff_formula 'C H P O F Eu'
_shelx_space_group_comment
;
The symmetry employed for this shelxl refinement is uniquely defined
by the following loop, which should always be used as a source of
symmetry information in preference to the above space-group names.
They are only intended as comments.
;
_reflns_odcompleteness_completeness 99.93
_reflns_odcompleteness_iscentric 1
_reflns_odcompleteness_theta 26.32
_olex2_refinement_description
;
1. Fixed Uiso
 At 1.2 times of:
  All C(H) groups
 At 1.5 times of:
  All C(H,H,H) groups
2. Restrained distances
 C03J-C03I = C5-C03I
 1.56 with sigma of 0.02
 F3-C1 = F2-C1 = F6-C1
 1.32 with sigma of 0.01
 F16-C6 = F15-C6 = F14-C6
 1.32 with sigma of 0.01
 C3-C69
 1.56 with sigma of 0.02
 F10-C3 = F8-C3 = F9-C3
 1.32 with sigma of 0.02
 F9-F8 = F9-F10
 2.1 with sigma of 0.02
 F8-F10
 2.1 with sigma of 0.02
 C1-C30
 1.56 with sigma of 0.02
 Eu02-O00R = Eu02-O00D = Eu02-O007 = Eu02-O00C = Eu02-O012 = Eu02-O00A = Eu02-
 O009
 2.38 with sigma of 0.01
 O007-C41
 1.24 with sigma of 0.02
 C5AA-C3AA
 1.56 with sigma of 0.02
 C3AA-C03K = C5A-C3AA
 1.56 with sigma of 0.02
 F02R-C01Y = F02F-C01Y = F030-C01Y = F3AA-C036 = F1-C036 = F2AA-C036 = F037-
 C02A = F038-C02A = F03A-C02A
 1.32 with sigma of 0.01
 C03I-C03G
 2.96 with sigma of 0.02
 P006-C03G
 1.8 with sigma of 0.02
 C03C-C03I
 1.56 with sigma of 0.02
 C03I-C03J \\sim C3AA-C03K
 with sigma of 0.02
 C03I-C5 \\sim C3AA-C5A
 with sigma of 0.02
 C03J-C5 \\sim C03K-C5A
 with sigma of 0.04
 C02U-C035 \\sim C02V-C0
 with sigma of 0.02
 C02U-C9 \\sim C02V-C9A
 with sigma of 0.02
 C035-C9 \\sim C0-C9A
 with sigma of 0.04
 P006-C03I \\sim P006-C3AA
 with sigma of 0.02
 P006-C03J \\sim P006-C03K
 with sigma of 0.04
 P006-C5 \\sim P006-C5A
 with sigma of 0.04
 P005-C02U \\sim P005-C02V
 with sigma of 0.02
 P005-C035 \\sim P005-C0
 with sigma of 0.04
 P005-C9 \\sim P005-C9A
 with sigma of 0.04
 C02B-C02U \\sim C02C-C02V
 with sigma of 0.02
 C02B-C035 \\sim C02C-C0
 with sigma of 0.04
 C02B-C9 \\sim C02C-C9A
 with sigma of 0.04
 P005-C02B \\sim P005-C02C
 with sigma of 0.04
 C03C-C03I \\sim C5AA-C3AA
 with sigma of 0.02
 C03C-C03J \\sim C5AA-C03K
 with sigma of 0.04
 C03C-C5 \\sim C5AA-C5A
 with sigma of 0.04
 P006-C03C \\sim P006-C5AA
 with sigma of 0.04
3. Uiso/Uaniso restraints and constraints
O009 \\sim O00C \\sim C01G \\sim C025 \\sim C02M \\sim C02Y \\sim F02L \\sim
F02X \\sim F65 \\sim F037 \\sim C02A \\sim F038 \\sim F03A: within 2A with
sigma of 0.01 and sigma for terminal atoms of 0.01
O012 \\sim C30 \\sim F3 \\sim C1 \\sim F2 \\sim F6 \\sim C52 \\sim C69 \\sim
O009 \\sim C3 \\sim F10 \\sim F8 \\sim F9: within 2A with sigma of 0.01 and
sigma for terminal atoms of 0.01
F14 \\sim C6 \\sim F16 \\sim F15 \\sim C41 \\sim O007 \\sim C36 \\sim C0AA
\\sim O0 \\sim C4 \\sim F13 \\sim F11 \\sim F12: within 2A with sigma of 0.01
and sigma for terminal atoms of 0.01
F1E \\sim C10 \\sim F1F \\sim F4 \\sim C02D \\sim C01C \\sim C020 \\sim F02F
\\sim C01Y \\sim F02R \\sim F030 \\sim O012: within 2A with sigma of 0.01 and
sigma for terminal atoms of 0.01
C02B \\sim C02U \\sim C9 \\sim C035 \\sim P005: within 2A with sigma of 0.01
and sigma for terminal atoms of 0.01
P006 \\sim C3AA \\sim C5AA \\sim C5A \\sim C03K: within 2A with sigma of 0.01
and sigma for terminal atoms of 0.01
C9A \\sim C02V \\sim C02C \\sim C0 \\sim P005: within 2A with sigma of 0.01 and
sigma for terminal atoms of 0.01
O00C \\sim C14 \\sim C1AA \\sim C8 \\sim F1AA \\sim F1C \\sim F1A \\sim C17
\\sim O00A \\sim F19 \\sim F4AA \\sim F17 \\sim C7: within 2A with sigma of
0.01 and sigma for terminal atoms of 0.01
O00A \\sim C02O \\sim F7 \\sim F5 \\sim F0AA \\sim C02J \\sim C02K \\sim O007
\\sim C036 \\sim F2AA \\sim F3AA \\sim F1: within 2A with sigma of 0.01 and
sigma for terminal atoms of 0.01
C03G \\sim P006 \\sim C03I \\sim C03J \\sim C5: within 2A with sigma of 0.01
and sigma for terminal atoms of 0.01
C03C \\sim C03I \\sim C03J \\sim C5 \\sim P006 \\sim C03G: within 2A with sigma
of 0.01 and sigma for terminal atoms of 0.01
4. Rigid body (RIGU) restrains
 O009, O00C, C01G, C025, C02M, C02Y, F02L, F02X, F65, F037, C02A, F038, F03A
 with sigma for 1-2 distances of 0.004 and sigma for 1-3 distances of 0.004
 O012, C30, F3, C1, F2, F6, C52, C69, O009, C3, F10, F8, F9
 with sigma for 1-2 distances of 0.004 and sigma for 1-3 distances of 0.004
 O0, C0AA, C4, F13, F11, F12, C36, C41, O007, C6, F15, F14, F16
 with sigma for 1-2 distances of 0.004 and sigma for 1-3 distances of 0.004
 C02B, C02U, C9, C035, P005
 with sigma for 1-2 distances of 0.004 and sigma for 1-3 distances of 0.004
 P006, C3AA, C5AA, C5A, C03K
 with sigma for 1-2 distances of 0.004 and sigma for 1-3 distances of 0.004
 C9A, C02C, C02V, C0, P005, C4AA
 with sigma for 1-2 distances of 0.001 and sigma for 1-3 distances of 0.001
 F4AA, F17, C7, F19, C17, O00A, C1AA, C14, C8, F1A, F1C, F1AA, O00C
 with sigma for 1-2 distances of 0.001 and sigma for 1-3 distances of 0.001
 F1, F2AA, C036, F3AA, C02K, O007, C02J, C02O, F7, C7, F5, F0AA, O00A
 with sigma for 1-2 distances of 0.001 and sigma for 1-3 distances of 0.001
 C03G, P006, C03I, C03J, C5
 with sigma for 1-2 distances of 0.004 and sigma for 1-3 distances of 0.004
 C03G, P006, C03J, C03I, C5, C03C
 with sigma for 1-2 distances of 0.001 and sigma for 1-3 distances of 0.001
5. Others
 Sof(C0AA)=Sof(C30)=Sof(C36)=Sof(H36)=Sof(C41)=Sof(C52)=Sof(H52)=Sof(C69)=
 Sof(C1)=Sof(F3)=Sof(F2)=Sof(F6)=Sof(C3)=Sof(F8)=Sof(F9)=Sof(F10)=Sof(C4)=
 Sof(F11)=Sof(F12)=Sof(F13)=Sof(C6)=Sof(F14)=Sof(F15)=Sof(F16)=Sof(C14)=
 Sof(C17)=Sof(F1AA)=Sof(C7)=Sof(F17)=Sof(F19)=Sof(C8)=Sof(F1A)=Sof(F1C)=
 Sof(C2AA)=Sof(H2AA)=Sof(H2AB)=Sof(H2AC)=Sof(C4AA)=Sof(H4AA)=Sof(H4AB)=
 Sof(H4AC)=Sof(F4AA)=Sof(C1AA)=Sof(H1AA)=1-FVAR(1)
 Sof(C01C)=Sof(H01G)=Sof(C01G)=Sof(C01Y)=Sof(C020)=Sof(C025)=Sof(H025)=
 Sof(C02A)=Sof(C02D)=Sof(F02F)=Sof(C02J)=Sof(H02V)=Sof(C02K)=Sof(F02L)=
 Sof(C02M)=Sof(C02O)=Sof(F02R)=Sof(F02X)=Sof(C02Y)=Sof(F030)=Sof(C032)=
 Sof(H03A)=Sof(H03B)=Sof(H03C)=Sof(C036)=Sof(F037)=Sof(F038)=Sof(F03A)=
 Sof(C03G)=Sof(H03M)=Sof(H03N)=Sof(H03O)=Sof(F1)=Sof(F2AA)=Sof(F3AA)=Sof(C10)=
 Sof(F4)=Sof(F1E)=Sof(F1F)=Sof(F65)=Sof(F0AA)=Sof(F5)=Sof(F7)=FVAR(1)
 Sof(C3AA)=Sof(C5AA)=Sof(H5AA)=Sof(H5AB)=Sof(H5AC)=Sof(C5A)=Sof(H5AD)=
 Sof(H5AE)=Sof(H5AF)=Sof(C03K)=Sof(H03R)=Sof(H03S)=Sof(H03T)=1-FVAR(2)
 Sof(C03C)=Sof(H03G)=Sof(H03I)=Sof(H03J)=Sof(C03I)=Sof(C03J)=Sof(H03P)=
 Sof(H03Q)=Sof(H03U)=Sof(C5)=Sof(H5A)=Sof(H5B)=Sof(H5C)=FVAR(2)
 Sof(C02V)=Sof(C9A)=Sof(H9AA)=Sof(H9AB)=Sof(H9AC)=Sof(C02C)=Sof(H02D)=
 Sof(H02E)=Sof(H02F)=Sof(C0)=Sof(H0A)=Sof(H0B)=Sof(H0C)=1-FVAR(3)
 Sof(C02B)=Sof(H02S)=Sof(H02T)=Sof(H02U)=Sof(C02U)=Sof(C035)=Sof(H03D)=
 Sof(H03E)=Sof(H03F)=Sof(C9)=Sof(H9A)=Sof(H9B)=Sof(H9C)=FVAR(3)
6.a Free rotating group:
 C10(F4,F1E,F1F)
6.b Aromatic/amide H refined with riding coordinates:
 C00Z(H00Z), C010(H010), C013(H013), C01C(H01G), C01M(H01M), C01P(H01P),
 C024(H024), C025(H025), C029(H029), C02J(H02V), C02Z(H02Z), C03D(H03K),
 C03F(H03L), C03H(H03H), C36(H36), C52(H52), C1AA(H1AA)
6.c Idealised Me refined as rotating group:
 C00Y(H00A,H00B,H00C), C01Q(H01A,H01B,H01C), C01V(H01D,H01E,H01F), C021(H02A,
 H02B,H02C), C022(H02G,H02H,H02I), C026(H02J,H02K,H02L), C02B(H02S,H02T,H02U),
 C02I(H02M,H02N,H02O), C02S(H02P,H02Q,H02R), C032(H03A,H03B,H03C), C035(H03D,
 H03E,H03F), C03C(H03G,H03I,H03J), C03G(H03M,H03N,H03O), C03J(H03P,H03Q,H03U),
 C9(H9A,H9B,H9C), C5(H5A,H5B,H5C), C2AA(H2AA,H2AB,H2AC), C4AA(H4AA,H4AB,H4AC),
 C5AA(H5AA,H5AB,H5AC), C5A(H5AD,H5AE,H5AF), C03K(H03R,H03S,H03T), C9A(H9AA,H9AB,
 H9AC), C02C(H02D,H02E,H02F), C0(H0A,H0B,H0C)
;
_olex2_submission_special_instructions 'No special instructions were received'
_oxdiff_exptl_absorpt_empirical_details
;
Empirical correction (ABSPACK) includes:
- Absorption correction using spherical harmonics
- Frame scaling
;
_oxdiff_exptl_absorpt_empirical_full_max 3.672
_oxdiff_exptl_absorpt_empirical_full_min 0.255

loop_
_space_group_symop_operation_xyz
'x, y, z'
'-x, y+1/2, -z'

loop_
_atom_site_label
_atom_site_type_symbol
_atom_site_fract_x
_atom_site_fract_y
_atom_site_fract_z
_atom_site_U_iso_or_equiv
_atom_site_adp_type
_atom_site_occupancy
_atom_site_site_symmetry_order
_atom_site_calc_flag
_atom_site_refinement_flags_posn
_atom_site_refinement_flags_adp
_atom_site_refinement_flags_occupancy
_atom_site_disorder_assembly
_atom_site_disorder_group
Eu01 Eu 0.12282(2) 0.74048(2) 0.34893(2) 0.02967(8) Uani 1 1 d . . . . .
Eu02 Eu 0.37374(3) 0.26482(2) 0.15716(2) 0.03975(10) Uani 1 1 d D . . . .
P003 P -0.02584(12) 0.58979(8) 0.40112(7) 0.0273(3) Uani 1 1 d . . . . .
P004 P 0.22378(13) 0.65220(9) 0.50509(8) 0.0332(3) Uani 1 1 d . . . . .
P005 P 0.58882(18) 0.38567(10) 0.08811(9) 0.0441(4) Uani 1 1 d D U . . .
P006 P 0.2747(2) 0.3891(2) 0.02417(15) 0.0857(10) Uani 1 1 d D U . . .
O007 O 0.4258(5) 0.3314(3) 0.2549(2) 0.0465(12) Uani 1 1 d D U . . .
O008 O -0.0439(4) 0.8057(3) 0.3103(2) 0.0384(11) Uani 1 1 d . . . . .
O009 O 0.2175(6) 0.1902(4) 0.1231(3) 0.0602(16) Uani 1 1 d D U . . .
O00A O 0.3259(5) 0.1975(3) 0.2522(2) 0.0438(12) Uani 1 1 d D U . . .
O00B O 0.0498(4) 0.8011(3) 0.4416(2) 0.0360(10) Uani 1 1 d . . . . .
O00C O 0.2016(5) 0.3167(3) 0.1961(3) 0.0534(14) Uani 1 1 d D U . . .
O00D O 0.5234(6) 0.3315(4) 0.1203(3) 0.0641(19) Uani 1 1 d D . . . .
O00E O 0.1687(4) 0.8054(3) 0.2518(2) 0.0373(11) Uani 1 1 d . . . . .
F00F F 0.4825(6) 0.6031(3) 0.2945(4) 0.0809(18) Uani 1 1 d . . . . .
O00H O 0.2909(5) 0.6919(3) 0.3063(3) 0.0451(12) Uani 1 1 d . . . . .
F00I F -0.0830(8) 0.7830(4) 0.5538(3) 0.110(3) Uani 1 1 d . . . . .
F00J F -0.1815(5) 0.8895(4) 0.2350(3) 0.0803(19) Uani 1 1 d . . . . .
N00K N -0.0646(4) 0.5287(3) 0.5152(3) 0.0321(11) Uani 1 1 d . . . . .
F00L F 0.1734(6) 0.9065(3) 0.1586(4) 0.084(2) Uani 1 1 d . . . . .
F00M F 0.3348(7) 0.8577(6) 0.1733(5) 0.126(4) Uani 1 1 d . . . . .
O00N O 0.2103(4) 0.6720(3) 0.4337(2) 0.0385(11) Uani 1 1 d . . . . .
F00O F 0.0416(12) 0.5594(4) 0.1794(3) 0.141(5) Uani 1 1 d . . . . .
O00P O 0.0641(5) 0.6725(3) 0.2528(2) 0.0443(12) Uani 1 1 d . . . . .
O00R O 0.2955(6) 0.3332(5) 0.0709(4) 0.082(3) Uani 1 1 d D . . . .
O00S O 0.2787(4) 0.8142(3) 0.3854(2) 0.0348(10) Uani 1 1 d . . . . .
C00T C 0.0088(5) 0.5721(3) 0.4898(3) 0.0313(12) Uani 1 1 d . . . . .
C00U C -0.0517(6) 0.5137(4) 0.5802(3) 0.0356(13) Uani 1 1 d . . . . .
C00V C 0.2299(7) 0.8479(4) 0.1515(3) 0.0410(15) Uani 1 1 d . . . . .
F00W F 0.0269(7) 0.8661(4) 0.5564(3) 0.086(2) Uani 1 1 d . . . . .
F00X F 0.4066(7) 0.8955(7) 0.4628(5) 0.140(5) Uani 1 1 d . . . . .
C00Y C -0.1977(8) 0.4861(5) 0.3815(4) 0.056(2) Uani 1 1 d . . . . .
H00A H -0.145373 0.461857 0.354904 0.083 Uiso 1 1 calc GR . . . .
H00B H -0.275169 0.476693 0.365167 0.083 Uiso 1 1 calc GR . . . .
H00C H -0.187024 0.470724 0.426692 0.083 Uiso 1 1 calc GR . . . .
C00Z C -0.0352(8) 0.4850(5) 0.7155(4) 0.0523(19) Uani 1 1 d . . . . .
H00Z H -0.030776 0.475756 0.760705 0.063 Uiso 1 1 calc R . . . .
C010 C 0.6521(12) 0.5210(5) -0.1154(5) 0.072(3) Uani 1 1 d . . . . .
H010 H 0.725520 0.526934 -0.095548 0.087 Uiso 1 1 calc R . . . .
F011 F 0.0799(10) 0.6117(4) 0.0923(3) 0.122(4) Uani 1 1 d . . . . .
O012 O 0.4384(7) 0.1997(4) 0.0654(3) 0.071(2) Uani 1 1 d D U . . .
C013 C -0.1193(8) 0.4545(4) 0.6758(4) 0.0494(19) Uani 1 1 d . . . . .
H013 H -0.171047 0.424894 0.694680 0.059 Uiso 1 1 calc R . . . .
C014 C 0.0358(6) 0.5440(4) 0.6210(3) 0.0378(14) Uani 1 1 d . . . . .
N015 N 0.1135(5) 0.5868(3) 0.5944(3) 0.0405(13) Uani 1 1 d . . . . .
C016 C 0.1013(5) 0.6000(3) 0.5303(3) 0.0296(12) Uani 1 1 d . . . . .
C017 C -0.1749(5) 0.5636(4) 0.3781(3) 0.0423(15) Uani 1 1 d . . . . .
F019 F -0.2897(7) 0.8126(6) 0.2744(5) 0.134(4) Uani 1 1 d . . . . .
C01B C 0.1724(6) 0.7895(4) 0.1929(3) 0.0379(14) Uani 1 1 d . . . . .
C01C C 0.6340(17) 0.1652(8) 0.1007(8) 0.076(4) Uani 0.631(5) 1 d . U P A 1
H01G H 0.701766 0.148045 0.085156 0.091 Uiso 0.631(5) 1 calc R . P A 1
F01D F 0.4197(8) 0.6534(6) 0.2062(4) 0.123(4) Uani 1 1 d . . . . .
F01E F -0.2827(7) 0.9121(6) 0.3161(4) 0.118(3) Uani 1 1 d . . . . .
N01F N 0.5998(8) 0.4548(3) -0.0207(4) 0.058(2) Uani 1 1 d . . . . .
C01G C 0.1076(14) 0.2984(9) 0.2007(10) 0.066(3) Uani 0.631(5) 1 d . U P A 1
F01H F 0.5708(7) 0.6891(5) 0.2569(6) 0.134(4) Uani 1 1 d . . . . .
F01J F 0.5572(5) 0.8671(6) 0.4185(5) 0.117(3) Uani 1 1 d . . . . .
F01K F 0.4362(10) 0.9329(5) 0.3675(6) 0.147(4) Uani 1 1 d . . . . .
F01L F -0.1495(8) 0.8836(7) 0.5346(4) 0.139(4) Uani 1 1 d . . . . .
C01M C 0.0441(8) 0.5297(5) 0.6898(4) 0.059(2) Uani 1 1 d . . . . .
H01M H 0.101585 0.549919 0.717399 0.071 Uiso 1 1 calc R . . . .
F01N F 0.2236(12) 0.8352(5) 0.0879(4) 0.160(5) Uani 1 1 d . . . . .
C01O C 0.4478(8) 0.8781(7) 0.4067(6) 0.070(3) Uani 1 1 d . . . . .
C01P C 0.1385(8) 0.7299(5) 0.1600(3) 0.053(2) Uani 1 1 d . . . . .
H01P H 0.151353 0.724985 0.115311 0.064 Uiso 1 1 calc R . . . .
C01Q C 0.0697(6) 0.5358(4) 0.3578(3) 0.0374(13) Uani 1 1 d . . . . .
H01A H 0.059774 0.544914 0.311101 0.056 Uiso 1 1 calc GR . . . .
H01B H 0.052954 0.488031 0.366105 0.056 Uiso 1 1 calc GR . . . .
H01C H 0.147579 0.545695 0.373057 0.056 Uiso 1 1 calc GR . . . .
C01S C -0.0649(9) 0.8413(5) 0.5243(4) 0.058(2) Uani 1 1 d . . . . .
C01T C -0.1214(6) 0.8370(4) 0.3380(4) 0.0438(17) Uani 1 1 d . . . . .
C01U C -0.2193(7) 0.8617(7) 0.2900(5) 0.066(3) Uani 1 1 d . . . . .
C01V C 0.2287(7) 0.7259(4) 0.5583(4) 0.0535(19) Uani 1 1 d . . . . .
H01D H 0.298359 0.751206 0.552959 0.080 Uiso 1 1 calc GR . . . .
H01E H 0.226428 0.710999 0.603534 0.080 Uiso 1 1 calc GR . . . .
H01F H 0.163920 0.755261 0.547119 0.080 Uiso 1 1 calc GR . . . .
N01W N 0.3747(9) 0.4459(5) -0.0750(4) 0.080(3) Uani 1 1 d . . . . .
C01X C 0.3556(6) 0.6014(4) 0.5207(4) 0.0432(15) Uani 1 1 d . . . . .
C01Y C 0.5517(15) 0.1591(10) -0.0211(12) 0.120(5) Uani 0.631(5) 1 d D U P A 1
C01Z C -0.0441(6) 0.8291(4) 0.4503(3) 0.0387(14) Uani 1 1 d . . . . .
C020 C 0.5396(18) 0.1747(8) 0.0563(8) 0.074(3) Uani 0.631(5) 1 d . U P A 1
C021 C 0.3856(7) 0.5875(6) 0.5950(4) 0.062(2) Uani 1 1 d . . . . .
H02A H 0.392721 0.630792 0.618285 0.092 Uiso 1 1 calc GR . . . .
H02B H 0.456917 0.562689 0.600085 0.092 Uiso 1 1 calc GR . . . .
H02C H 0.325795 0.560376 0.612801 0.092 Uiso 1 1 calc GR . . . .
C022 C -0.2549(6) 0.6041(6) 0.4214(4) 0.060(2) Uani 1 1 d . . . . .
H02G H -0.252552 0.584063 0.464943 0.090 Uiso 1 1 calc GR . . . .
H02H H -0.331943 0.602174 0.401873 0.090 Uiso 1 1 calc GR . . . .
H02I H -0.230240 0.651548 0.424511 0.090 Uiso 1 1 calc GR . . . .
C023 C 0.5188(9) 0.4229(4) 0.0111(4) 0.051(2) Uani 1 1 d . . . . .
C024 C 0.6280(13) 0.5464(5) -0.1749(6) 0.071(3) Uani 1 1 d . . . . .
H024 H 0.682604 0.571413 -0.196551 0.085 Uiso 1 1 calc R . . . .
C025 C 0.0495(12) 0.2413(11) 0.1704(9) 0.070(3) Uani 0.631(5) 1 d . U P A 1
H025 H -0.029101 0.235502 0.173815 0.085 Uiso 0.631(5) 1 calc R . P A 1
C026 C -0.1930(6) 0.5884(6) 0.3055(4) 0.051(2) Uani 1 1 d . . . . .
H02J H -0.168125 0.635641 0.302314 0.077 Uiso 1 1 calc GR . . . .
H02K H -0.273003 0.585250 0.291479 0.077 Uiso 1 1 calc GR . . . .
H02L H -0.149237 0.559753 0.277529 0.077 Uiso 1 1 calc GR . . . .
C027 C 0.3820(7) 0.8153(5) 0.3747(4) 0.0446(16) Uani 1 1 d . . . . .
C028 C 0.5689(10) 0.4848(4) -0.0807(4) 0.056(2) Uani 1 1 d . . . . .
C029 C -0.1297(6) 0.4662(4) 0.6087(4) 0.0404(15) Uani 1 1 d . . . . .
H029 H -0.186231 0.443896 0.582141 0.048 Uiso 1 1 calc R . . . .
C02A C 0.0304(19) 0.3514(15) 0.2409(12) 0.104(4) Uani 0.631(5) 1 d D U P A 1
C02B C 0.696(2) 0.4121(14) 0.2059(13) 0.075(6) Uani 0.54(3) 1 d D U P A 1
H02S H 0.740411 0.373180 0.193147 0.113 Uiso 0.54(3) 1 calc GR . P A 1
H02T H 0.632167 0.396088 0.229861 0.113 Uiso 0.54(3) 1 calc GR . P A 1
H02U H 0.742562 0.442579 0.233536 0.113 Uiso 0.54(3) 1 calc GR . P A 1
F02C F -0.0834(11) 0.6247(7) 0.1403(6) 0.160(5) Uani 1 1 d . . . . .
C02D C 0.6300(16) 0.1810(10) 0.1691(9) 0.081(4) Uani 0.631(5) 1 d . U P A 1
C02E C 0.0364(14) 0.6165(6) 0.1517(5) 0.085(4) Uani 1 1 d . . . . .
F02F F 0.5985(18) 0.0963(8) -0.0241(8) 0.134(5) Uani 0.631(5) 1 d D U P A 1
C02H C 0.0847(9) 0.6766(4) 0.1934(4) 0.053(2) Uani 1 1 d . . . . .
C02I C 0.3418(10) 0.5351(7) 0.4835(7) 0.090(4) Uani 1 1 d . . . . .
H02M H 0.280889 0.508583 0.500911 0.134 Uiso 1 1 calc GR . . . .
H02N H 0.412063 0.509194 0.488196 0.134 Uiso 1 1 calc GR . . . .
H02O H 0.323518 0.544800 0.437489 0.134 Uiso 1 1 calc GR . . . .
C02J C 0.3553(11) 0.2700(8) 0.3466(5) 0.048(2) Uani 0.631(5) 1 d . U P A 1
H02V H 0.345520 0.273691 0.391826 0.057 Uiso 0.631(5) 1 calc R . P A 1
C02K C 0.4030(14) 0.3255(8) 0.3138(6) 0.058(2) Uani 0.631(5) 1 d . U P A 1
F02L F 0.0904(13) 0.1078(9) 0.0475(6) 0.112(4) Uani 0.631(5) 1 d . U P A 1
C02M C 0.1142(14) 0.1922(11) 0.1343(8) 0.068(3) Uani 0.631(5) 1 d . U P A 1
C02O C 0.3213(11) 0.2085(7) 0.3132(5) 0.0405(19) Uani 0.631(5) 1 d . U P A 1
C02Q C 0.4577(12) 0.4765(5) -0.1092(5) 0.074(3) Uani 1 1 d . . . . .
F02R F 0.4506(18) 0.1516(13) -0.0570(9) 0.156(6) Uani 0.631(5) 1 d D U P A 1
C02S C 0.4527(7) 0.6418(7) 0.4925(6) 0.082(4) Uani 1 1 d . . . . .
H02P H 0.440973 0.643784 0.445072 0.123 Uiso 1 1 calc GR . . . .
H02Q H 0.524393 0.619298 0.504289 0.123 Uiso 1 1 calc GR . . . .
H02R H 0.454048 0.688001 0.510186 0.123 Uiso 1 1 calc GR . . . .
C02T C 0.4042(9) 0.4207(5) -0.0152(4) 0.059(2) Uani 1 1 d . . . . .
C02U C 0.647(2) 0.4535(11) 0.1399(13) 0.076(4) Uani 0.54(3) 1 d D U P A 1
C02W C 0.3942(8) 0.7110(5) 0.3055(4) 0.052(2) Uani 1 1 d . . . . .
F02X F -0.0607(13) 0.1525(10) 0.0771(8) 0.117(4) Uani 0.631(5) 1 d . U P A 1
C02Y C 0.046(2) 0.1295(18) 0.1044(13) 0.094(4) Uani 0.631(5) 1 d . U P A 1
C02Z C 0.4427(7) 0.7694(6) 0.3377(5) 0.059(2) Uani 1 1 d . . . . .
H02Z H 0.520541 0.777811 0.333871 0.071 Uiso 1 1 calc R . . . .
F030 F 0.6478(18) 0.1891(10) -0.0363(8) 0.150(5) Uani 0.631(5) 1 d D U P A 1
C032 C 0.7291(11) 0.3497(8) 0.0653(7) 0.051(3) Uani 0.631(5) 1 d . . P A 1
H03A H 0.761456 0.321715 0.100989 0.076 Uiso 0.631(5) 1 calc GR . P A 1
H03B H 0.780666 0.387074 0.056952 0.076 Uiso 0.631(5) 1 calc GR . P A 1
H03C H 0.717645 0.321846 0.026059 0.076 Uiso 0.631(5) 1 calc GR . P A 1
C033 C 0.4642(9) 0.6630(7) 0.2638(5) 0.072(3) Uani 1 1 d . . . . .
C035 C 0.540(3) 0.4926(12) 0.1648(12) 0.084(6) Uani 0.54(3) 1 d D U P A 1
H03D H 0.510647 0.524302 0.131189 0.126 Uiso 0.54(3) 1 calc GR . P A 1
H03E H 0.561580 0.517709 0.204555 0.126 Uiso 0.54(3) 1 calc GR . P A 1
H03F H 0.481096 0.459522 0.173737 0.126 Uiso 0.54(3) 1 calc GR . P A 1
C036 C 0.4591(14) 0.3809(7) 0.3611(7) 0.073(2) Uani 0.631(5) 1 d D U P A 1
F037 F 0.0100(14) 0.4044(9) 0.1999(11) 0.131(5) Uani 0.631(5) 1 d D U P A 1
F038 F -0.0666(12) 0.3239(9) 0.2580(11) 0.130(4) Uani 0.631(5) 1 d D U P A 1
F03A F 0.0862(14) 0.3689(9) 0.2980(9) 0.129(5) Uani 0.631(5) 1 d D U P A 1
C03C C 0.223(4) 0.2992(19) -0.0854(17) 0.133(8) Uani 0.46(3) 1 d D U P A 1
H03G H 0.228783 0.256671 -0.060793 0.199 Uiso 0.46(3) 1 calc GR . P A 1
H03I H 0.298559 0.315174 -0.094070 0.199 Uiso 0.46(3) 1 calc GR . P A 1
H03J H 0.179441 0.291562 -0.126596 0.199 Uiso 0.46(3) 1 calc GR . P A 1
C03D C 0.4280(17) 0.5002(8) -0.1741(6) 0.111(5) Uani 1 1 d . . . . .
H03K H 0.355391 0.493445 -0.194837 0.134 Uiso 1 1 calc R . . . .
C03F C 0.5166(18) 0.5349(7) -0.2053(6) 0.109(6) Uani 1 1 d . . . . .
H03L H 0.501059 0.551181 -0.248290 0.131 Uiso 1 1 calc R . . . .
C03G C 0.2105(18) 0.4649(11) 0.0504(11) 0.103(4) Uani 0.631(5) 1 d D U P A 1
H03M H 0.148100 0.453445 0.077187 0.155 Uiso 0.631(5) 1 calc GR . P A 1
H03N H 0.181778 0.491027 0.012413 0.155 Uiso 0.631(5) 1 calc GR . P A 1
H03O H 0.266099 0.492119 0.075909 0.155 Uiso 0.631(5) 1 calc GR . P A 1
C03H C -0.1294(7) 0.8498(5) 0.4051(4) 0.053(2) Uani 1 1 d . . . . .
H03H H -0.193470 0.872754 0.419422 0.063 Uiso 1 1 calc R . . . .
C03I C 0.161(3) 0.3558(15) -0.0435(12) 0.118(6) Uani 0.46(3) 1 d D U P A 1
C03J C 0.124(3) 0.425(2) -0.0771(18) 0.117(7) Uani 0.46(3) 1 d D U P A 1
H03P H 0.069950 0.415485 -0.113653 0.176 Uiso 0.46(3) 1 calc GR . P A 1
H03Q H 0.190687 0.447110 -0.093029 0.176 Uiso 0.46(3) 1 calc GR . P A 1
H03U H 0.089950 0.454003 -0.045609 0.176 Uiso 0.46(3) 1 calc GR . P A 1
C9 C 0.737(3) 0.4975(14) 0.1230(12) 0.086(6) Uani 0.54(3) 1 d D U P A 1
H9A H 0.801907 0.470014 0.112062 0.129 Uiso 0.54(3) 1 calc GR . P A 1
H9B H 0.758837 0.527031 0.159890 0.129 Uiso 0.54(3) 1 calc GR . P A 1
H9C H 0.712025 0.525333 0.085488 0.129 Uiso 0.54(3) 1 calc GR . P A 1
C5 C 0.064(3) 0.346(3) 0.0067(19) 0.124(8) Uani 0.46(3) 1 d D U P A 1
H5A H 0.056246 0.387939 0.031567 0.187 Uiso 0.46(3) 1 calc GR . P A 1
H5B H 0.085057 0.308687 0.036529 0.187 Uiso 0.46(3) 1 calc GR . P A 1
H5C H -0.007121 0.335381 -0.017251 0.187 Uiso 0.46(3) 1 calc GR . P A 1
F1 F 0.4723(15) 0.4425(6) 0.3367(7) 0.089(3) Uani 0.631(5) 1 d D U P A 1
F2AA F 0.3999(15) 0.3917(7) 0.4147(6) 0.092(3) Uani 0.631(5) 1 d D U P A 1
F3AA F 0.5657(12) 0.3726(8) 0.3844(7) 0.108(3) Uani 0.631(5) 1 d D U P A 1
C10 C 0.7311(8) 0.1655(8) 0.2131(6) 0.127(5) Uani 0.631(5) 1 d . U P A 1
F4 F 0.7768(13) 0.2252(8) 0.2359(10) 0.163(6) Uani 0.631(5) 1 d G U P A 1
F1E F 0.6992(14) 0.1299(10) 0.2656(9) 0.120(6) Uani 0.631(5) 1 d G U P A 1
F1F F 0.8159(12) 0.1297(9) 0.1873(6) 0.162(6) Uani 0.631(5) 1 d G U P A 1
F65 F 0.0217(18) 0.0834(11) 0.1386(9) 0.132(5) Uani 0.631(5) 1 d . U P A 1
F0AA F 0.2883(12) 0.0966(8) 0.3447(9) 0.080(3) Uani 0.631(5) 1 d . U P A 1
F5 F 0.1596(9) 0.1441(7) 0.3332(6) 0.085(3) Uani 0.631(5) 1 d . U P A 1
F7 F 0.2697(10) 0.1624(5) 0.4157(4) 0.075(2) Uani 0.631(5) 1 d . U P A 1
C0AA C 0.607(3) 0.238(2) 0.2406(15) 0.086(4) Uani 0.369(5) 1 d . U P A 2
C30 C 0.378(3) 0.184(2) 0.0118(15) 0.097(4) Uani 0.369(5) 1 d D U P A 2
C36 C 0.595(3) 0.2914(19) 0.2954(14) 0.081(5) Uani 0.369(5) 1 d . U P A 2
H36 H 0.655448 0.297470 0.327412 0.097 Uiso 0.369(5) 1 calc R . P A 2
C41 C 0.503(2) 0.3287(16) 0.2979(12) 0.069(4) Uani 0.369(5) 1 d D U P A 2
C52 C 0.258(4) 0.162(2) 0.0098(17) 0.098(5) Uani 0.369(5) 1 d . U P A 2
H52 H 0.224386 0.143616 -0.029284 0.118 Uiso 0.369(5) 1 calc R . P A 2
C69 C 0.192(3) 0.168(2) 0.0658(18) 0.097(5) Uani 0.369(5) 1 d D U P A 2
C1 C 0.453(3) 0.1752(19) -0.0502(14) 0.121(5) Uani 0.369(5) 1 d D U P A 2
F3 F 0.519(3) 0.120(2) -0.0311(15) 0.137(7) Uani 0.369(5) 1 d D U P A 2
F2 F 0.387(2) 0.1610(17) -0.1049(11) 0.134(7) Uani 0.369(5) 1 d D U P A 2
F6 F 0.537(3) 0.2203(15) -0.0553(8) 0.119(6) Uani 0.369(5) 1 d D U P A 2
C3 C 0.084(3) 0.1187(19) 0.0694(17) 0.135(6) Uani 0.369(5) 1 d D U P A 2
F8 F 0.065(3) 0.0784(16) 0.0165(13) 0.152(7) Uani 0.369(5) 1 d D U P A 2
F9 F 0.004(3) 0.1639(15) 0.0672(18) 0.147(7) Uani 0.369(5) 1 d D U P A 2
F10 F 0.075(2) 0.0791(18) 0.1215(13) 0.129(7) Uani 0.369(5) 1 d D U P A 2
C4 C 0.723(4) 0.193(3) 0.241(2) 0.100(4) Uani 0.369(5) 1 d . U P A 2
F11 F 0.774(2) 0.2083(14) 0.1881(10) 0.099(5) Uani 0.369(5) 1 d . U P A 2
F12 F 0.793(2) 0.2233(15) 0.2880(12) 0.109(5) Uani 0.369(5) 1 d . U P A 2
F13 F 0.732(3) 0.136(2) 0.2566(18) 0.111(5) Uani 0.369(5) 1 d . U P A 2
C6 C 0.4115(19) 0.3979(15) 0.3490(16) 0.095(5) Uani 0.369(5) 1 d D U P A 2
F14 F 0.350(2) 0.4492(10) 0.3230(12) 0.110(6) Uani 0.369(5) 1 d D U P A 2
F15 F 0.391(3) 0.3672(15) 0.4047(14) 0.112(7) Uani 0.369(5) 1 d D U P A 2
F16 F 0.5162(19) 0.4216(16) 0.3530(15) 0.099(6) Uani 0.369(5) 1 d D U P A 2
C14 C 0.144(3) 0.3129(17) 0.2401(15) 0.070(3) Uani 0.369(5) 1 d . U P A 2
C17 C 0.240(2) 0.2078(14) 0.2903(12) 0.060(3) Uani 0.369(5) 1 d . U P A 2
F1AA F -0.0467(17) 0.3345(12) 0.1933(10) 0.090(4) Uani 0.369(5) 1 d . U P A 2
C7 C 0.261(2) 0.1561(14) 0.3515(11) 0.0509(17) Uani 0.369(5) 1 d . U P . .
F17 F 0.1679(16) 0.1591(9) 0.3832(10) 0.078(3) Uani 0.369(5) 1 d . U P A 2
F19 F 0.3276(14) 0.0936(12) 0.3445(12) 0.055(3) Uani 0.369(5) 1 d . U P A 2
C8 C 0.026(4) 0.346(3) 0.2400(18) 0.071(3) Uani 0.369(5) 1 d . U P A 2
F1A F -0.0100(19) 0.3537(12) 0.2988(9) 0.087(4) Uani 0.369(5) 1 d . U P A 2
F1C F 0.053(2) 0.4186(11) 0.2363(11) 0.086(4) Uani 0.369(5) 1 d . U P A 2
C2AA C 0.260(3) 0.4622(16) 0.0946(17) 0.088(11) Uani 0.369(5) 1 d . . P A 2
H2AA H 0.184136 0.461268 0.109843 0.132 Uiso 0.369(5) 1 calc GR . P A 2
H2AB H 0.275308 0.506949 0.076309 0.132 Uiso 0.369(5) 1 calc GR . P A 2
H2AC H 0.314957 0.453006 0.131053 0.132 Uiso 0.369(5) 1 calc GR . P A 2
C4AA C 0.666(3) 0.3266(17) 0.0551(15) 0.075(8) Uani 0.369(5) 1 d . U P A 2
H4AA H 0.716631 0.305763 0.088843 0.113 Uiso 0.369(5) 1 calc GR . P A 2
H4AB H 0.711253 0.347448 0.022134 0.113 Uiso 0.369(5) 1 calc GR . P A 2
H4AC H 0.617169 0.291799 0.034719 0.113 Uiso 0.369(5) 1 calc GR . P A 2
F4AA F 0.3292(16) 0.1922(9) 0.3883(8) 0.078(3) Uani 0.369(5) 1 d . U P A 2
C1AA C 0.152(2) 0.2594(14) 0.2910(13) 0.068(4) Uani 0.369(5) 1 d . U P A 2
H1AA H 0.100257 0.258806 0.324060 0.081 Uiso 0.369(5) 1 calc R . P A 2
O18 O -0.0148(4) 0.6661(3) 0.3863(2) 0.0320(9) Uani 1 1 d . . . . .
O0 O 0.5446(6) 0.2071(5) 0.1962(3) 0.073(2) Uani 1 1 d . U . . .
C3AA C 0.197(2) 0.3355(14) -0.0442(11) 0.110(5) Uani 0.54(3) 1 d D U P A 2
C5AA C 0.281(3) 0.2896(18) -0.0854(14) 0.118(7) Uani 0.54(3) 1 d D U P A 2
H5AA H 0.299149 0.314176 -0.124686 0.178 Uiso 0.54(3) 1 calc GR . P A 2
H5AB H 0.244225 0.246582 -0.097500 0.178 Uiso 0.54(3) 1 calc GR . P A 2
H5AC H 0.350320 0.280575 -0.058666 0.178 Uiso 0.54(3) 1 calc GR . P A 2
C5A C 0.100(2) 0.296(2) -0.0086(12) 0.105(7) Uani 0.54(3) 1 d D U P A 2
H5AD H 0.089023 0.317854 0.033302 0.158 Uiso 0.54(3) 1 calc GR . P A 2
H5AE H 0.122283 0.248779 -0.001560 0.158 Uiso 0.54(3) 1 calc GR . P A 2
H5AF H 0.029677 0.298033 -0.035842 0.158 Uiso 0.54(3) 1 calc GR . P A 2
C03K C 0.116(2) 0.380(2) -0.0891(14) 0.117(8) Uani 0.54(3) 1 d D U P A 2
H03R H 0.153312 0.422571 -0.098453 0.176 Uiso 0.54(3) 1 calc GR . P A 2
H03S H 0.047095 0.388572 -0.067376 0.176 Uiso 0.54(3) 1 calc GR . P A 2
H03T H 0.098196 0.355142 -0.129822 0.176 Uiso 0.54(3) 1 calc GR . P A 2
C02V C 0.606(3) 0.4547(11) 0.1487(10) 0.063(4) Uani 0.46(3) 1 d D U P A 2
C9A C 0.657(3) 0.4308(14) 0.2115(11) 0.067(5) Uani 0.46(3) 1 d D U P A 2
H9AA H 0.625108 0.386534 0.221888 0.101 Uiso 0.46(3) 1 calc GR . P A 2
H9AB H 0.641026 0.463507 0.245517 0.101 Uiso 0.46(3) 1 calc GR . P A 2
H9AC H 0.738383 0.426542 0.208709 0.101 Uiso 0.46(3) 1 calc GR . P A 2
C02C C 0.476(3) 0.4835(12) 0.1581(12) 0.069(5) Uani 0.46(3) 1 d D U P A 2
H02D H 0.440919 0.456249 0.190903 0.103 Uiso 0.46(3) 1 calc GR . P A 2
H02E H 0.431596 0.480225 0.116640 0.103 Uiso 0.46(3) 1 calc GR . P A 2
H02F H 0.480089 0.531032 0.172082 0.103 Uiso 0.46(3) 1 calc GR . P A 2
C0 C 0.670(3) 0.5179(13) 0.1220(11) 0.073(6) Uani 0.46(3) 1 d D U P A 2
H0A H 0.739587 0.502715 0.103641 0.109 Uiso 0.46(3) 1 calc GR . P A 2
H0B H 0.687941 0.549871 0.157507 0.109 Uiso 0.46(3) 1 calc GR . P A 2
H0C H 0.621968 0.540420 0.088117 0.109 Uiso 0.46(3) 1 calc GR . P A 2

loop_
_atom_site_aniso_label
_atom_site_aniso_U_11
_atom_site_aniso_U_22
_atom_site_aniso_U_33
_atom_site_aniso_U_23
_atom_site_aniso_U_13
_atom_site_aniso_U_12
Eu01 0.03766(15) 0.02766(14) 0.02438(13) -0.00029(11) 0.00732(10) -0.00190(12)
Eu02 0.0546(2) 0.04147(19) 0.02413(14) -0.00301(12) 0.01024(13) -0.01298(15)
P003 0.0258(6) 0.0320(7) 0.0244(6) -0.0027(5) 0.0042(5) -0.0042(5)
P004 0.0275(7) 0.0386(8) 0.0334(8) 0.0060(6) 0.0007(6) -0.0065(6)
P005 0.0651(12) 0.0364(9) 0.0324(8) -0.0044(7) 0.0159(8) -0.0166(8)
P006 0.0655(15) 0.123(3) 0.0669(16) 0.0581(18) -0.0051(12) -0.0027(16)
O007 0.061(3) 0.047(3) 0.033(2) -0.0098(19) 0.015(2) -0.016(3)
O008 0.043(2) 0.038(3) 0.034(2) 0.0068(19) 0.0032(19) 0.003(2)
O009 0.066(3) 0.073(4) 0.043(3) -0.011(3) 0.011(3) -0.023(3)
O00A 0.063(3) 0.038(3) 0.032(2) -0.0029(18) 0.019(2) -0.007(2)
O00B 0.048(3) 0.032(2) 0.029(2) -0.0037(18) 0.0090(19) 0.002(2)
O00C 0.064(3) 0.042(3) 0.055(3) 0.004(2) 0.014(3) 0.005(3)
O00D 0.077(4) 0.077(5) 0.038(3) 0.008(3) 0.001(3) -0.035(4)
O00E 0.047(3) 0.035(3) 0.031(2) 0.0000(19) 0.0130(19) -0.005(2)
F00F 0.086(4) 0.064(4) 0.094(4) -0.001(3) 0.018(3) 0.036(3)
O00H 0.053(3) 0.038(3) 0.046(3) -0.001(2) 0.017(2) 0.008(2)
F00I 0.188(8) 0.087(5) 0.060(4) -0.001(3) 0.062(5) -0.037(5)
F00J 0.065(3) 0.118(6) 0.057(3) 0.034(4) -0.007(3) 0.008(3)
N00K 0.036(3) 0.030(3) 0.031(2) -0.004(2) 0.009(2) -0.007(2)
F00L 0.099(5) 0.052(3) 0.106(5) 0.035(3) 0.036(4) 0.008(3)
F00M 0.068(4) 0.144(8) 0.167(8) 0.104(7) 0.020(5) -0.017(5)
O00N 0.033(2) 0.049(3) 0.034(2) 0.007(2) 0.0027(18) -0.004(2)
F00O 0.325(15) 0.045(3) 0.054(4) -0.015(3) 0.021(6) -0.042(6)
O00P 0.070(3) 0.036(3) 0.027(2) -0.0028(19) 0.009(2) -0.012(2)
O00R 0.069(4) 0.097(6) 0.080(5) 0.056(5) 0.015(4) -0.006(4)
O00S 0.032(2) 0.033(2) 0.041(2) -0.004(2) 0.0098(18) -0.0040(19)
C00T 0.033(3) 0.035(3) 0.026(3) -0.002(2) 0.007(2) -0.004(2)
C00U 0.041(3) 0.031(3) 0.036(3) 0.001(2) 0.013(3) -0.005(3)
C00V 0.062(4) 0.032(3) 0.030(3) 0.003(2) 0.016(3) -0.004(3)
F00W 0.110(5) 0.104(5) 0.046(3) -0.017(3) 0.020(3) -0.001(4)
F00X 0.073(4) 0.209(11) 0.138(7) -0.107(8) 0.021(5) -0.061(6)
C00Y 0.054(4) 0.058(5) 0.054(5) 0.000(4) -0.005(4) -0.030(4)
C00Z 0.069(5) 0.056(5) 0.033(3) 0.011(3) 0.012(3) 0.001(4)
C010 0.116(9) 0.041(5) 0.064(6) 0.010(4) 0.040(6) 0.001(5)
F011 0.241(10) 0.087(5) 0.043(3) -0.032(3) 0.050(5) -0.058(6)
O012 0.109(5) 0.067(4) 0.040(3) -0.023(3) 0.035(3) -0.043(4)
C013 0.065(5) 0.038(4) 0.048(4) 0.011(4) 0.026(4) 0.001(4)
C014 0.043(3) 0.039(3) 0.031(3) 0.004(3) 0.005(3) -0.007(3)
N015 0.041(3) 0.053(4) 0.027(3) 0.005(2) -0.002(2) -0.012(3)
C016 0.028(3) 0.032(3) 0.029(3) 0.000(2) 0.005(2) -0.006(2)
C017 0.030(3) 0.061(4) 0.036(3) -0.003(3) -0.003(2) -0.014(3)
F019 0.077(5) 0.164(9) 0.153(8) 0.054(7) -0.056(5) -0.052(5)
C01B 0.049(4) 0.035(3) 0.030(3) 0.005(2) 0.005(3) -0.003(3)
C01C 0.113(9) 0.053(6) 0.068(7) 0.019(6) 0.068(7) 0.039(6)
F01D 0.125(6) 0.179(9) 0.068(4) -0.022(5) 0.020(4) 0.093(6)
F01E 0.088(5) 0.164(9) 0.103(6) 0.019(6) 0.009(4) 0.073(5)
N01F 0.101(6) 0.032(3) 0.046(4) 0.001(3) 0.040(4) -0.009(3)
C01G 0.053(5) 0.061(6) 0.087(7) -0.006(6) 0.011(5) 0.004(5)
F01H 0.107(6) 0.099(6) 0.208(10) -0.015(6) 0.107(7) 0.015(5)
F01J 0.041(3) 0.165(9) 0.146(7) -0.049(7) -0.001(4) -0.026(4)
F01K 0.170(9) 0.070(5) 0.193(11) 0.014(6) -0.055(8) -0.054(6)
F01L 0.134(7) 0.214(11) 0.072(4) -0.024(6) 0.031(4) 0.106(8)
C01M 0.063(5) 0.080(6) 0.035(4) 0.016(4) -0.002(3) -0.025(4)
F01N 0.332(15) 0.098(6) 0.058(4) -0.005(4) 0.085(7) -0.088(8)
C01O 0.041(4) 0.076(7) 0.093(8) -0.020(6) 0.009(4) -0.017(4)
C01P 0.086(5) 0.049(5) 0.026(3) -0.004(3) 0.018(3) -0.012(4)
C01Q 0.043(3) 0.040(3) 0.030(3) -0.005(2) 0.009(3) 0.001(3)
C01S 0.074(5) 0.057(5) 0.047(4) -0.018(4) 0.036(4) -0.007(4)
C01T 0.034(3) 0.049(4) 0.048(4) 0.017(3) 0.006(3) -0.002(3)
C01U 0.031(4) 0.107(8) 0.062(5) 0.019(5) 0.005(3) 0.009(4)
C01V 0.057(4) 0.047(5) 0.056(4) -0.006(3) -0.004(3) -0.014(3)
N01W 0.117(7) 0.080(6) 0.042(4) 0.025(4) 0.005(4) -0.015(5)
C01X 0.033(3) 0.055(4) 0.041(3) 0.013(3) 0.000(3) 0.007(3)
C01Y 0.171(10) 0.103(8) 0.091(8) -0.054(7) 0.058(7) -0.023(8)
C01Z 0.054(4) 0.028(3) 0.036(3) 0.001(3) 0.019(3) 0.000(3)
C020 0.123(8) 0.045(6) 0.063(6) -0.016(5) 0.067(6) -0.015(6)
C021 0.044(4) 0.092(7) 0.047(4) 0.024(4) -0.010(3) 0.010(4)
C022 0.022(3) 0.107(8) 0.052(4) 0.000(5) 0.007(3) 0.000(4)
C023 0.093(6) 0.028(3) 0.034(3) -0.004(3) 0.024(4) -0.014(4)
C024 0.115(9) 0.043(5) 0.059(6) 0.009(5) 0.037(6) -0.001(6)
C025 0.047(5) 0.075(7) 0.090(8) -0.010(7) 0.010(5) -0.016(6)
C026 0.031(3) 0.081(6) 0.040(4) 0.001(4) -0.010(3) -0.007(4)
C027 0.041(4) 0.049(4) 0.044(4) 0.003(3) 0.006(3) -0.007(3)
C028 0.098(7) 0.028(3) 0.047(4) 0.003(3) 0.039(5) 0.007(4)
C029 0.051(4) 0.036(3) 0.037(3) 0.002(3) 0.017(3) -0.011(3)
C02A 0.077(7) 0.090(8) 0.148(9) -0.023(7) 0.032(7) 0.020(6)
C02B 0.092(13) 0.062(11) 0.068(10) -0.013(8) -0.021(9) -0.011(9)
F02C 0.162(9) 0.167(11) 0.150(9) -0.081(9) -0.006(7) -0.067(9)
C02D 0.093(8) 0.080(8) 0.076(7) 0.052(6) 0.058(6) 0.054(7)
C02E 0.150(12) 0.069(7) 0.039(4) -0.015(4) 0.015(6) -0.026(7)
F02F 0.192(11) 0.101(8) 0.115(8) -0.068(7) 0.055(8) 0.005(8)
C02H 0.087(6) 0.043(4) 0.033(3) -0.011(3) 0.016(3) -0.022(4)
C02I 0.069(6) 0.098(9) 0.098(8) -0.038(7) -0.028(6) 0.042(6)
C02J 0.061(6) 0.054(4) 0.029(3) -0.008(3) 0.015(4) -0.010(4)
C02K 0.087(6) 0.054(4) 0.035(3) -0.015(3) 0.026(3) -0.019(4)
F02L 0.112(8) 0.139(10) 0.082(6) -0.064(7) -0.005(6) -0.056(7)
C02M 0.056(5) 0.084(7) 0.064(6) -0.018(6) 0.009(5) -0.026(5)
C02O 0.048(5) 0.045(3) 0.031(3) -0.002(2) 0.015(3) -0.003(3)
C02Q 0.126(10) 0.049(5) 0.048(5) 0.007(4) 0.031(6) 0.007(6)
F02R 0.195(13) 0.177(13) 0.094(10) -0.059(10) -0.001(9) 0.003(12)
C02S 0.029(4) 0.122(10) 0.095(8) 0.055(7) 0.002(4) -0.001(5)
C02T 0.084(6) 0.059(5) 0.035(4) 0.012(4) 0.016(4) 0.001(5)
C02U 0.097(10) 0.057(7) 0.073(8) -0.009(6) -0.002(7) -0.012(7)
C02W 0.062(5) 0.044(4) 0.051(4) 0.017(4) 0.022(4) 0.018(4)
F02X 0.090(7) 0.143(10) 0.115(9) -0.030(8) -0.008(6) -0.029(7)
C02Y 0.089(7) 0.112(8) 0.083(7) -0.030(6) 0.007(6) -0.040(7)
C02Z 0.044(4) 0.071(6) 0.064(5) 0.012(5) 0.023(4) 0.007(4)
F030 0.218(12) 0.137(9) 0.104(8) -0.033(7) 0.080(8) -0.046(9)
C032 0.045(6) 0.064(8) 0.045(7) 0.015(6) 0.014(5) -0.012(6)
C033 0.059(5) 0.095(8) 0.064(6) 0.014(5) 0.016(4) 0.038(5)
C035 0.115(13) 0.059(10) 0.077(11) -0.026(8) 0.002(10) 0.007(9)
C036 0.116(6) 0.061(4) 0.043(4) -0.019(3) 0.012(4) -0.026(4)
F037 0.111(9) 0.099(9) 0.183(12) 0.014(9) 0.023(9) 0.047(7)
F038 0.088(7) 0.103(8) 0.205(12) -0.046(9) 0.050(8) -0.001(7)
F03A 0.110(8) 0.133(10) 0.149(10) -0.065(8) 0.039(7) 0.015(7)
C03C 0.116(15) 0.154(13) 0.127(13) 0.053(11) -0.006(12) -0.012(13)
C03D 0.181(16) 0.096(10) 0.059(7) 0.028(7) 0.021(8) -0.012(10)
C03F 0.214(19) 0.063(7) 0.059(7) 0.031(6) 0.063(9) 0.019(9)
C03G 0.079(9) 0.134(10) 0.099(9) 0.052(7) 0.025(8) 0.028(9)
C03H 0.050(4) 0.061(5) 0.051(4) 0.008(4) 0.028(3) 0.011(4)
C03I 0.100(10) 0.145(11) 0.107(9) 0.065(8) -0.016(8) -0.010(9)
C03J 0.092(13) 0.153(14) 0.103(13) 0.070(10) -0.027(11) -0.014(11)
C9 0.114(13) 0.073(11) 0.072(11) -0.002(9) 0.001(10) -0.021(10)
C5 0.103(13) 0.155(16) 0.112(13) 0.069(11) -0.013(10) -0.011(12)
F1 0.130(8) 0.060(4) 0.077(6) -0.014(4) 0.013(6) -0.030(5)
F2AA 0.151(8) 0.070(6) 0.058(4) -0.039(4) 0.030(5) -0.039(6)
F3AA 0.121(6) 0.091(6) 0.109(7) -0.012(6) -0.007(5) -0.023(5)
C10 0.099(8) 0.170(11) 0.116(9) 0.072(9) 0.039(7) 0.059(8)
F4 0.094(9) 0.220(15) 0.173(13) 0.074(13) -0.014(10) -0.003(10)
F1E 0.084(9) 0.169(12) 0.111(9) 0.070(9) 0.043(7) 0.048(9)
F1F 0.134(9) 0.240(14) 0.118(9) 0.083(9) 0.061(7) 0.119(9)
F65 0.164(11) 0.122(10) 0.108(9) -0.010(7) -0.014(8) -0.064(9)
F0AA 0.099(7) 0.055(3) 0.090(5) 0.008(3) 0.036(6) -0.002(4)
F5 0.071(4) 0.088(6) 0.096(6) 0.035(5) 0.004(4) -0.023(4)
F7 0.115(6) 0.067(5) 0.047(3) 0.014(3) 0.027(3) -0.018(5)
C0AA 0.092(8) 0.109(9) 0.059(7) 0.017(7) 0.009(7) 0.008(7)
C30 0.131(9) 0.108(10) 0.053(7) -0.026(8) 0.023(7) -0.023(9)
C36 0.089(9) 0.097(10) 0.056(9) 0.014(8) 0.004(8) 0.002(8)
C41 0.080(8) 0.077(9) 0.051(8) 0.006(7) 0.001(6) -0.010(7)
C52 0.122(10) 0.108(12) 0.066(9) -0.027(10) 0.016(8) -0.026(10)
C69 0.102(9) 0.108(10) 0.082(8) -0.028(8) 0.013(7) -0.036(8)
C1 0.161(12) 0.148(12) 0.057(8) -0.014(9) 0.031(8) 0.005(10)
F3 0.172(15) 0.159(15) 0.083(11) -0.002(12) 0.033(11) 0.027(13)
F2 0.170(14) 0.171(16) 0.064(9) -0.029(11) 0.024(9) 0.016(13)
F6 0.181(14) 0.149(14) 0.031(6) -0.014(8) 0.047(8) -0.014(12)
C3 0.111(10) 0.146(12) 0.149(12) -0.038(10) 0.013(10) -0.062(9)
F8 0.137(14) 0.158(15) 0.160(14) -0.040(13) 0.000(13) -0.059(12)
F9 0.105(12) 0.159(15) 0.178(16) -0.033(13) 0.024(13) -0.062(11)
F10 0.091(11) 0.140(14) 0.159(14) -0.047(12) 0.038(11) -0.080(11)
C4 0.102(9) 0.121(10) 0.080(8) 0.027(8) 0.017(7) 0.014(8)
F11 0.100(11) 0.126(12) 0.074(9) 0.014(9) 0.019(8) 0.020(10)
F12 0.110(10) 0.132(12) 0.087(9) 0.015(9) 0.021(8) 0.011(9)
F13 0.113(12) 0.123(11) 0.098(11) 0.028(9) 0.021(10) 0.017(10)
C6 0.094(11) 0.091(11) 0.101(12) -0.044(9) 0.023(9) -0.034(8)
F14 0.131(13) 0.073(10) 0.125(13) -0.055(9) 0.006(11) -0.019(9)
F15 0.103(12) 0.115(15) 0.122(14) -0.027(11) 0.036(11) -0.044(11)
F16 0.090(11) 0.105(13) 0.104(14) -0.031(11) 0.013(10) -0.046(10)
C14 0.078(5) 0.074(7) 0.060(5) 0.011(5) 0.022(4) 0.015(5)
C17 0.071(5) 0.062(6) 0.051(5) 0.014(4) 0.031(4) 0.007(5)
F1AA 0.087(7) 0.112(10) 0.071(7) -0.011(7) 0.006(6) 0.004(7)
C7 0.059(4) 0.053(3) 0.044(3) 0.010(3) 0.027(3) -0.004(3)
F17 0.090(5) 0.073(7) 0.077(7) 0.021(6) 0.058(5) 0.012(5)
F19 0.048(7) 0.055(4) 0.065(7) 0.018(4) 0.028(6) -0.003(5)
C8 0.075(5) 0.079(7) 0.061(6) -0.004(5) 0.014(4) 0.016(5)
F1A 0.093(8) 0.108(9) 0.063(6) -0.001(6) 0.020(5) 0.026(7)
F1C 0.100(9) 0.076(6) 0.083(8) -0.008(6) 0.017(7) 0.016(5)
C2AA 0.11(3) 0.068(18) 0.09(2) 0.049(17) 0.05(2) 0.035(17)
C4AA 0.10(2) 0.062(12) 0.062(16) -0.008(11) 0.030(16) 0.010(15)
F4AA 0.111(6) 0.071(6) 0.054(5) 0.006(4) 0.015(5) -0.023(5)
C1AA 0.076(7) 0.069(8) 0.060(7) 0.009(5) 0.026(5) 0.014(6)
O18 0.030(2) 0.038(2) 0.028(2) -0.0031(18) 0.0042(16) -0.0018(18)
O0 0.065(4) 0.110(6) 0.045(3) 0.012(4) 0.022(3) 0.006(4)
C3AA 0.085(9) 0.156(12) 0.087(9) 0.030(9) -0.012(7) -0.021(9)
C5AA 0.091(13) 0.155(16) 0.107(13) 0.008(13) -0.015(10) -0.024(12)
C5A 0.077(11) 0.159(16) 0.076(11) 0.028(11) -0.025(8) -0.033(11)
C03K 0.089(12) 0.168(17) 0.094(13) 0.027(12) -0.006(10) -0.011(12)
C02V 0.100(10) 0.050(6) 0.041(6) -0.015(5) 0.015(6) -0.023(6)
C9A 0.104(12) 0.056(10) 0.041(6) -0.016(6) 0.006(7) -0.033(8)
C02C 0.106(11) 0.050(9) 0.052(9) -0.020(7) 0.017(8) -0.018(8)
C0 0.110(13) 0.059(8) 0.049(8) -0.011(6) 0.009(9) -0.034(8)

loop_
_atom_type_symbol
_atom_type_description
_atom_type_scat_dispersion_real
_atom_type_scat_dispersion_imag
_atom_type_scat_source
C C 0.0033 0.0016 'International Tables Vol C Tables 4.2.6.8 and 6.1.1.4'
H H 0.0000 0.0000 'International Tables Vol C Tables 4.2.6.8 and 6.1.1.4'
Eu Eu -0.1578 3.6682 'International Tables Vol C Tables 4.2.6.8 and 6.1.1.4'
F F 0.0171 0.0103 'International Tables Vol C Tables 4.2.6.8 and 6.1.1.4'
N N 0.0061 0.0033 'International Tables Vol C Tables 4.2.6.8 and 6.1.1.4'
O O 0.0106 0.0060 'International Tables Vol C Tables 4.2.6.8 and 6.1.1.4'
P P 0.1023 0.0942 'International Tables Vol C Tables 4.2.6.8 and 6.1.1.4'

loop_
_geom_angle_atom_site_label_1
_geom_angle_atom_site_label_2
_geom_angle_atom_site_label_3
_geom_angle
_geom_angle_site_symmetry_1
_geom_angle_site_symmetry_3
_geom_angle_publ_flag
O008 Eu01 P003 97.10(13) . . ?
O008 Eu01 O00B 71.32(17) . . ?
O008 Eu01 O00E 71.40(17) . . ?
O008 Eu01 O00P 80.78(19) . . ?
O00B Eu01 P003 87.96(12) . . ?
O00B Eu01 O00E 119.10(19) . . ?
O00B Eu01 O00P 142.69(19) . . ?
O00E Eu01 P003 142.82(12) . . ?
O00H Eu01 P003 102.22(14) . . ?
O00H Eu01 O008 139.10(18) . . ?
O00H Eu01 O00B 144.23(19) . . ?
O00H Eu01 O00E 71.43(19) . . ?
O00H Eu01 O00P 72.1(2) . . ?
O00H Eu01 O00S 73.60(19) . . ?
O00N Eu01 P003 61.57(12) . . ?
O00N Eu01 O008 146.89(16) . . ?
O00N Eu01 O00B 82.25(17) . . ?
O00N Eu01 O00E 140.96(17) . . ?
O00N Eu01 O00H 73.25(18) . . ?
O00N Eu01 O00P 111.8(2) . . ?
O00N Eu01 O00S 79.74(18) . . ?
O00P Eu01 P003 71.12(12) . . ?
O00P Eu01 O00E 72.15(17) . . ?
O00S Eu01 P003 140.06(13) . . ?
O00S Eu01 O008 111.93(19) . . ?
O00S Eu01 O00B 76.74(17) . . ?
O00S Eu01 O00E 74.85(17) . . ?
O00S Eu01 O00P 138.23(17) . . ?
O18 Eu01 P003 16.53(12) . . ?
O18 Eu01 O008 82.34(17) . . ?
O18 Eu01 O00B 76.19(17) . . ?
O18 Eu01 O00E 141.24(16) . . ?
O18 Eu01 O00H 118.51(17) . . ?
O18 Eu01 O00N 72.04(16) . . ?
O18 Eu01 O00P 75.97(16) . . ?
O18 Eu01 O00S 143.00(16) . . ?
O007 Eu02 O00A 72.12(19) . . ?
O007 Eu02 O00C 71.6(2) . . ?
O007 Eu02 C0AA 58.9(7) . . ?
O009 Eu02 O007 135.07(19) . . ?
O009 Eu02 O00A 72.2(2) . . ?
O009 Eu02 O00C 73.1(2) . . ?
O009 Eu02 O012 74.5(2) . . ?
O009 Eu02 C0AA 132.2(8) . . ?
O00A Eu02 O00C 74.1(2) . . ?
O00A Eu02 C0AA 73.7(6) . . ?
O00C Eu02 C0AA 126.9(6) . . ?
O00D Eu02 O007 79.1(2) . . ?
O00D Eu02 O009 144.6(2) . . ?
O00D Eu02 O00A 140.1(2) . . ?
O00D Eu02 O00C 122.0(3) . . ?
O00D Eu02 O012 76.4(2) . . ?
O00D Eu02 C0AA 67.9(7) . . ?
O00D Eu02 O0 74.6(3) . . ?
O00R Eu02 O007 112.3(3) . . ?
O00R Eu02 O009 82.5(3) . . ?
O00R Eu02 O00A 143.3(2) . . ?
O00R Eu02 O00C 73.4(2) . . ?
O00R Eu02 O00D 73.4(3) . . ?
O00R Eu02 O012 81.1(3) . . ?
O00R Eu02 C0AA 141.2(7) . . ?
O00R Eu02 O0 142.8(2) . . ?
O012 Eu02 O007 147.1(2) . . ?
O012 Eu02 O00A 115.6(2) . . ?
O012 Eu02 O00C 140.8(3) . . ?
O012 Eu02 C0AA 91.4(7) . . ?
O0 Eu02 O007 79.3(3) . . ?
O0 Eu02 O009 115.0(3) . . ?
O0 Eu02 O00A 73.4(2) . . ?
O0 Eu02 O00C 141.5(2) . . ?
O0 Eu02 O012 73.3(3) . . ?
O0 Eu02 C0AA 21.1(8) . . ?
C00T P003 Eu01 110.9(2) . . ?
C017 P003 Eu01 128.0(3) . . ?
C017 P003 C00T 109.9(3) . . ?
C01Q P003 Eu01 90.0(2) . . ?
C01Q P003 C00T 105.1(3) . . ?
C01Q P003 C017 108.9(3) . . ?
O18 P003 Eu01 25.87(16) . . ?
O18 P003 C00T 110.9(3) . . ?
O18 P003 C017 108.0(3) . . ?
O18 P003 C01Q 114.0(3) . . ?
O00N P004 C016 111.7(3) . . ?
O00N P004 C01V 112.1(4) . . ?
O00N P004 C01X 109.9(3) . . ?
C01V P004 C016 105.4(3) . . ?
C01V P004 C01X 109.1(4) . . ?
C01X P004 C016 108.4(3) . . ?
O00D P005 C023 115.6(4) . . ?
O00D P005 C02U 116.8(10) . . ?
O00D P005 C032 109.5(6) . . ?
O00D P005 C4AA 90.1(13) . . ?
O00D P005 C02V 105.1(7) . . ?
C023 P005 C032 106.5(5) . . ?
C02U P005 C023 109.9(9) . . ?
C02U P005 C032 96.3(10) . . ?
C4AA P005 C023 98.9(12) . . ?
C4AA P005 C02V 138.9(18) . . ?
C02V P005 C023 107.8(9) . . ?
O00R P006 C02T 114.7(5) . . ?
O00R P006 C03G 119.2(8) . . ?
O00R P006 C03I 106.9(9) . . ?
O00R P006 C2AA 94.5(9) . . ?
O00R P006 C3AA 97.0(9) . . ?
C02T P006 C03I 110.1(9) . . ?
C02T P006 C2AA 100.3(10) . . ?
C02T P006 C3AA 103.4(8) . . ?
C03G P006 C02T 103.4(8) . . ?
C03G P006 C03I 101.6(11) . . ?
C3AA P006 C2AA 146.3(14) . . ?
C02K O007 Eu02 132.9(8) . . ?
C41 O007 Eu02 134.6(16) . . ?
C01T O008 Eu01 134.6(5) . . ?
C02M O009 Eu02 131.4(10) . . ?
C69 O009 Eu02 127.1(15) . . ?
C02O O00A Eu02 135.7(7) . . ?
C17 O00A Eu02 127.3(11) . . ?
C01Z O00B Eu01 132.8(5) . . ?
C01G O00C Eu02 135.1(10) . . ?
C14 O00C Eu02 139.7(15) . . ?
P005 O00D Eu02 162.8(5) . . ?
C01B O00E Eu01 132.7(5) . . ?
C02W O00H Eu01 134.3(6) . . ?
C00T N00K C00U 118.6(6) . . ?
P004 O00N Eu01 149.9(3) . . ?
C02H O00P Eu01 133.1(5) . . ?
P006 O00R Eu02 162.8(6) . . ?
C027 O00S Eu01 133.5(5) . . ?
N00K C00T P003 112.7(5) . . ?
N00K C00T C016 120.2(6) . . ?
C016 C00T P003 127.1(5) . . ?
N00K C00U C014 121.3(6) . . ?
N00K C00U C029 119.6(6) . . ?
C014 C00U C029 119.2(6) . . ?
F00L C00V C01B 108.8(6) . . ?
F00M C00V F00L 107.8(9) . . ?
F00M C00V C01B 110.5(7) . . ?
F00M C00V F01N 111.0(9) . . ?
F01N C00V F00L 105.7(9) . . ?
F01N C00V C01B 112.8(7) . . ?
C013 C00Z C01M 121.5(7) . . ?
C024 C010 C028 121.6(14) . . ?
C020 O012 Eu02 129.5(9) . . ?
C30 O012 Eu02 126.1(18) . . ?
C00Z C013 C029 121.7(7) . . ?
C00U C014 C01M 120.0(6) . . ?
N015 C014 C00U 120.0(6) . . ?
N015 C014 C01M 120.0(7) . . ?
C016 N015 C014 118.1(6) . . ?
C00T C016 P004 128.5(5) . . ?
N015 C016 P004 109.8(4) . . ?
N015 C016 C00T 121.6(5) . . ?
C00Y C017 P003 115.1(6) . . ?
C00Y C017 C022 111.2(7) . . ?
C00Y C017 C026 109.5(7) . . ?
C022 C017 P003 108.3(5) . . ?
C022 C017 C026 109.3(7) . . ?
C026 C017 P003 103.0(5) . . ?
O00E C01B C00V 112.0(6) . . ?
O00E C01B C01P 130.5(6) . . ?
C01P C01B C00V 117.4(6) . . ?
C020 C01C C02D 121.9(13) . . ?
C023 N01F C028 117.9(9) . . ?
O00C C01G C025 129.2(16) . . ?
O00C C01G C02A 114.0(15) . . ?
C025 C01G C02A 116.4(14) . . ?
C00Z C01M C014 118.7(8) . . ?
F00X C01O F01K 106.5(13) . . ?
F00X C01O C027 111.3(9) . . ?
F01J C01O F00X 107.1(10) . . ?
F01J C01O F01K 107.6(11) . . ?
F01J C01O C027 113.7(10) . . ?
F01K C01O C027 110.1(9) . . ?
C01B C01P C02H 120.4(6) . . ?
F00I C01S F00W 103.9(10) . . ?
F00I C01S F01L 108.9(9) . . ?
F00I C01S C01Z 110.5(7) . . ?
F00W C01S C01Z 111.2(7) . . ?
F01L C01S F00W 107.3(9) . . ?
F01L C01S C01Z 114.4(9) . . ?
O008 C01T C01U 113.6(7) . . ?
O008 C01T C03H 128.2(7) . . ?
C03H C01T C01U 118.1(8) . . ?
F00J C01U F01E 104.7(10) . . ?
F00J C01U C01T 112.4(6) . . ?
F019 C01U F00J 109.5(10) . . ?
F019 C01U F01E 105.7(9) . . ?
F019 C01U C01T 111.5(9) . . ?
F01E C01U C01T 112.5(9) . . ?
C02T N01W C02Q 117.9(11) . . ?
C021 C01X P004 113.4(5) . . ?
C02I C01X P004 108.0(5) . . ?
C02I C01X C021 110.7(9) . . ?
C02I C01X C02S 108.2(10) . . ?
C02S C01X P004 107.3(6) . . ?
C02S C01X C021 109.1(7) . . ?
F02F C01Y C020 106.1(17) . . ?
F02F C01Y F02R 103(2) . . ?
F02R C01Y C020 114.5(17) . . ?
F030 C01Y C020 105.8(15) . . ?
F030 C01Y F02F 91.9(16) . . ?
F030 C01Y F02R 130(3) . . ?
O00B C01Z C01S 113.3(7) . . ?
O00B C01Z C03H 129.9(6) . . ?
C03H C01Z C01S 116.7(7) . . ?
O012 C020 C01C 130.4(12) . . ?
O012 C020 C01Y 110.1(17) . . ?
C01C C020 C01Y 119.3(14) . . ?
N01F C023 P005 107.2(7) . . ?
N01F C023 C02T 121.2(8) . . ?
C02T C023 P005 131.6(6) . . ?
C010 C024 C03F 118.5(11) . . ?
C01G C025 C02M 118.7(13) . . ?
O00S C027 C01O 113.7(8) . . ?
O00S C027 C02Z 128.3(9) . . ?
C02Z C027 C01O 117.9(8) . . ?
N01F C028 C010 119.7(11) . . ?
N01F C028 C02Q 120.2(8) . . ?
C02Q C028 C010 120.1(10) . . ?
C013 C029 C00U 118.8(7) . . ?
F037 C02A C01G 104.9(19) . . ?
F037 C02A F03A 114(2) . . ?
F038 C02A C01G 113(2) . . ?
F038 C02A F037 110(2) . . ?
F038 C02A F03A 105(2) . . ?
F03A C02A C01G 109.9(19) . . ?
C01C C02D C10 118.3(13) . . ?
O0 C02D C01C 125.3(17) . . ?
O0 C02D C10 116.4(15) . . ?
F00O C02E F011 109.6(11) . . ?
F00O C02E F02C 101.2(13) . . ?
F00O C02E C02H 115.0(10) . . ?
F011 C02E F02C 106.9(11) . . ?
F011 C02E C02H 113.7(10) . . ?
F02C C02E C02H 109.4(11) . . ?
O00P C02H C01P 129.2(7) . . ?
O00P C02H C02E 113.5(7) . . ?
C01P C02H C02E 117.1(7) . . ?
C02K C02J C02O 121.8(10) . . ?
O007 C02K C02J 130.1(12) . . ?
O007 C02K C036 114.8(11) . . ?
C02J C02K C036 113.7(11) . . ?
O009 C02M C025 131.3(15) . . ?
O009 C02M C02Y 112.5(17) . . ?
C025 C02M C02Y 116.2(16) . . ?
O00A C02O C02J 125.9(10) . . ?
O00A C02O C7 116.7(14) . . ?
C02J C02O C7 117.0(13) . . ?
N01W C02Q C028 121.0(9) . . ?
N01W C02Q C03D 118.1(14) . . ?
C028 C02Q C03D 120.9(12) . . ?
N01W C02T P006 109.8(8) . . ?
N01W C02T C023 121.3(9) . . ?
C023 C02T P006 128.8(6) . . ?
C02B C02U P005 102.7(16) . . ?
C035 C02U P005 104.9(14) . . ?
C035 C02U C02B 102.6(19) . . ?
C9 C02U P005 124.2(19) . . ?
C9 C02U C02B 105.6(19) . . ?
C9 C02U C035 114.3(19) . . ?
O00H C02W C02Z 126.0(7) . . ?
O00H C02W C033 112.0(9) . . ?
C02Z C02W C033 122.0(9) . . ?
F02L C02Y C02M 111.2(19) . . ?
F02L C02Y F02X 98(2) . . ?
F02X C02Y C02M 109(3) . . ?
F65 C02Y F02L 113(3) . . ?
F65 C02Y C02M 120(2) . . ?
F65 C02Y F02X 103(2) . . ?
C027 C02Z C02W 124.0(8) . . ?
F00F C033 F01H 104.5(9) . . ?
F00F C033 C02W 110.3(8) . . ?
F01D C033 F00F 110.5(12) . . ?
F01D C033 F01H 106.8(10) . . ?
F01D C033 C02W 113.4(8) . . ?
F01H C033 C02W 110.9(11) . . ?
F1 C036 C02K 116.9(14) . . ?
F1 C036 F2AA 104.2(14) . . ?
F1 C036 F3AA 96.6(15) . . ?
F2AA C036 C02K 112.8(12) . . ?
F3AA C036 C02K 119.4(14) . . ?
F3AA C036 F2AA 104.7(14) . . ?
C03F C03D C02Q 115.1(16) . . ?
C03D C03F C024 123.8(12) . . ?
C01Z C03H C01T 120.7(7) . . ?
C03C C03I P006 107(2) . . ?
C03J C03I P006 100.5(18) . . ?
C03J C03I C03C 119(2) . . ?
C03J C03I C5 102(2) . . ?
C5 C03I P006 94.0(17) . . ?
C5 C03I C03C 129(3) . . ?
F4 C10 C02D 108.8(13) . . ?
F4 C10 F1F 106.9 . . ?
F1E C10 C02D 109.5(12) . . ?
F1E C10 F4 107.1 . . ?
F1E C10 F1F 106.9 . . ?
F1F C10 C02D 117.2(11) . . ?
C7 F0AA F5 44.5(14) . . ?
C7 F5 F0AA 43.0(14) . . ?
C36 C0AA Eu02 100(2) . . ?
C36 C0AA C4 118(3) . . ?
C4 C0AA Eu02 142(3) . . ?
O0 C0AA Eu02 42.4(12) . . ?
O0 C0AA C36 139(3) . . ?
O0 C0AA C4 102(3) . . ?
O012 C30 C52 124(2) . . ?
O012 C30 C1 113(3) . . ?
C52 C30 C1 121(3) . . ?
C41 C36 C0AA 121(3) . . ?
O007 C41 C36 125(3) . . ?
O007 C41 C6 86.6(18) . . ?
C36 C41 C6 148(2) . . ?
C69 C52 C30 121(3) . . ?
O009 C69 C52 131(3) . . ?
O009 C69 C3 108(3) . . ?
C52 C69 C3 118(3) . . ?
F3 C1 C30 101(3) . . ?
F2 C1 C30 111(2) . . ?
F2 C1 F3 111(3) . . ?
F6 C1 C30 116(3) . . ?
F6 C1 F3 97(3) . . ?
F6 C1 F2 117(3) . . ?
F8 C3 C69 114(3) . . ?
F9 C3 C69 100(3) . . ?
F9 C3 F8 107(3) . . ?
F9 C3 F10 109(3) . . ?
F10 C3 C69 119(3) . . ?
F10 C3 F8 107(2) . . ?
F11 C4 C0AA 108(3) . . ?
F11 C4 F12 101(4) . . ?
F12 C4 C0AA 105(4) . . ?
F13 C4 C0AA 125(4) . . ?
F13 C4 F11 113(5) . . ?
F13 C4 F12 100(4) . . ?
F14 C6 C41 126(2) . . ?
F15 C6 C41 106(2) . . ?
F15 C6 F14 124(3) . . ?
F16 C6 C41 75(2) . . ?
F16 C6 F14 104(3) . . ?
F16 C6 F15 109(3) . . ?
O00C C14 C8 123(3) . . ?
O00C C14 C1AA 125(3) . . ?
C1AA C14 C8 109(2) . . ?
O00A C17 C7 106.0(18) . . ?
O00A C17 C1AA 133(2) . . ?
C1AA C17 C7 120.1(18) . . ?
F0AA C7 C02O 116.9(17) . . ?
F0AA C7 F5 93(2) . . ?
F0AA C7 F7 101(2) . . ?
F5 C7 C02O 117(2) . . ?
F5 C7 F7 109.4(16) . . ?
F7 C7 C02O 117(2) . . ?
F17 C7 C17 105(2) . . ?
F17 C7 F19 124(2) . . ?
F19 C7 C17 120.1(18) . . ?
F4AA C7 C17 100(2) . . ?
F4AA C7 F17 102(2) . . ?
F4AA C7 F19 101(2) . . ?
F1AA C8 C14 120(4) . . ?
F1AA C8 F1A 118(4) . . ?
F1AA C8 F1C 106(3) . . ?
F1A C8 C14 113(3) . . ?
F1A C8 F1C 91(3) . . ?
F1C C8 C14 102(3) . . ?
C17 C1AA C14 120(2) . . ?
P003 O18 Eu01 137.6(3) . . ?
C02D O0 Eu02 135.1(9) . . ?
C0AA O0 Eu02 116.6(18) . . ?
C5AA C3AA P006 113.3(16) . . ?
C5A C3AA P006 104.7(15) . . ?
C5A C3AA C5AA 117(2) . . ?
C03K C3AA P006 112.2(19) . . ?
C03K C3AA C5AA 112(2) . . ?
C03K C3AA C5A 96.3(19) . . ?
C9A C02V P005 112.4(17) . . ?
C9A C02V C02C 110.0(17) . . ?
C9A C02V C0 112.2(18) . . ?
C02C C02V P005 105.4(14) . . ?
C0 C02V P005 112.2(13) . . ?
C0 C02V C02C 104(2) . . ?

loop_
_geom_bond_atom_site_label_1
_geom_bond_atom_site_label_2
_geom_bond_distance
_geom_bond_site_symmetry_2
_geom_bond_publ_flag
Eu01 P003 3.5782(15) . ?
Eu01 O008 2.406(5) . ?
Eu01 O00B 2.408(4) . ?
Eu01 O00E 2.417(5) . ?
Eu01 O00H 2.383(5) . ?
Eu01 O00N 2.345(5) . ?
Eu01 O00P 2.409(5) . ?
Eu01 O00S 2.389(5) . ?
Eu01 O18 2.315(5) . ?
Eu02 O007 2.403(5) . ?
Eu02 O009 2.391(6) . ?
Eu02 O00A 2.413(5) . ?
Eu02 O00C 2.419(6) . ?
Eu02 O00D 2.329(6) . ?
Eu02 O00R 2.328(6) . ?
Eu02 O012 2.399(6) . ?
Eu02 C0AA 3.15(3) . ?
Eu02 O0 2.376(8) . ?
P003 C00T 1.844(6) . ?
P003 C017 1.842(6) . ?
P003 C01Q 1.793(6) . ?
P003 O18 1.510(5) . ?
P004 O00N 1.492(5) . ?
P004 C016 1.845(6) . ?
P004 C01V 1.782(8) . ?
P004 C01X 1.835(7) . ?
P005 O00D 1.469(6) . ?
P005 C023 1.856(9) . ?
P005 C02U 1.785(17) . ?
P005 C032 1.863(13) . ?
P005 C4AA 1.62(3) . ?
P005 C02V 1.812(16) . ?
P006 O00R 1.444(7) . ?
P006 C02T 1.855(10) . ?
P006 C03G 1.741(18) . ?
P006 C03I 1.96(2) . ?
P006 C2AA 2.02(4) . ?
P006 C3AA 1.91(2) . ?
O007 C02K 1.241(13) . ?
O007 C41 1.22(2) . ?
O008 C01T 1.247(9) . ?
O009 C02M 1.240(17) . ?
O009 C69 1.25(3) . ?
O00A C02O 1.255(12) . ?
O00A C17 1.32(2) . ?
O00B C01Z 1.244(9) . ?
O00C C01G 1.161(17) . ?
O00C C14 1.15(3) . ?
O00E C01B 1.233(8) . ?
F00F C033 1.323(14) . ?
O00H C02W 1.261(11) . ?
F00I C01S 1.297(12) . ?
F00J C01U 1.333(11) . ?
N00K C00T 1.325(8) . ?
N00K C00U 1.344(9) . ?
F00L C00V 1.322(10) . ?
F00M C00V 1.289(12) . ?
F00O C02E 1.235(14) . ?
O00P C02H 1.241(9) . ?
O00S C027 1.238(9) . ?
C00T C016 1.420(9) . ?
C00U C014 1.400(10) . ?
C00U C029 1.436(9) . ?
C00V C01B 1.578(9) . ?
C00V F01N 1.306(10) . ?
F00W C01S 1.307(12) . ?
F00X C01O 1.302(13) . ?
C00Y C017 1.521(12) . ?
C00Z C013 1.362(13) . ?
C00Z C01M 1.388(12) . ?
C010 C024 1.312(16) . ?
C010 C028 1.417(13) . ?
F011 C02E 1.335(11) . ?
O012 C020 1.30(2) . ?
O012 C30 1.29(4) . ?
C013 C029 1.373(11) . ?
C014 N015 1.363(9) . ?
C014 C01M 1.415(10) . ?
N015 C016 1.319(8) . ?
C017 C022 1.533(11) . ?
C017 C026 1.546(10) . ?
F019 C01U 1.280(14) . ?
C01B C01P 1.373(11) . ?
C01C C020 1.39(3) . ?
C01C C02D 1.42(2) . ?
F01D C033 1.258(14) . ?
F01E C01U 1.350(13) . ?
N01F C023 1.328(10) . ?
N01F C028 1.372(12) . ?
C01G C025 1.41(2) . ?
C01G C02A 1.61(4) . ?
F01H C033 1.357(14) . ?
F01J C01O 1.301(12) . ?
F01K C01O 1.323(16) . ?
F01L C01S 1.307(12) . ?
C01O C027 1.554(13) . ?
C01P C02H 1.400(11) . ?
C01S C01Z 1.547(10) . ?
C01T C01U 1.528(11) . ?
C01T C03H 1.387(11) . ?
N01W C02Q 1.358(14) . ?
N01W C02T 1.328(11) . ?
C01X C021 1.543(10) . ?
C01X C02I 1.487(14) . ?
C01X C02S 1.516(11) . ?
C01Y C020 1.61(3) . ?
C01Y F02F 1.331(14) . ?
C01Y F02R 1.355(13) . ?
C01Y F030 1.315(13) . ?
C01Z C03H 1.370(12) . ?
C023 C02T 1.409(14) . ?
C024 C03F 1.42(2) . ?
C025 C02M 1.44(3) . ?
C027 C02Z 1.382(13) . ?
C028 C02Q 1.396(17) . ?
C02A F037 1.329(14) . ?
C02A F038 1.316(14) . ?
C02A F03A 1.332(14) . ?
C02B C02U 1.62(3) . ?
F02C C02E 1.412(19) . ?
C02D C10 1.46(2) . ?
C02D O0 1.269(15) . ?
C02E C02H 1.522(13) . ?
C02J C02K 1.393(19) . ?
C02J C02O 1.411(18) . ?
C02K C036 1.55(2) . ?
F02L C02Y 1.35(3) . ?
C02M C02Y 1.55(3) . ?
C02O C7 1.48(2) . ?
C02Q C03D 1.413(16) . ?
C02U C035 1.57(2) . ?
C02U C9 1.41(3) . ?
C02W C02Z 1.404(15) . ?
C02W C033 1.524(13) . ?
F02X C02Y 1.41(3) . ?
C02Y F65 1.17(3) . ?
C036 F1 1.300(12) . ?
C036 F2AA 1.336(12) . ?
C036 F3AA 1.313(13) . ?
C03C C03I 1.59(2) . ?
C03D C03F 1.41(2) . ?
C03I C03J 1.54(2) . ?
C03I C5 1.57(2) . ?
C10 F4 1.3386 . ?
C10 F1E 1.3358 . ?
C10 F1F 1.3395 . ?
F0AA F5 1.762(19) . ?
F0AA C7 1.20(3) . ?
F5 C7 1.24(3) . ?
F7 C7 1.30(2) . ?
C0AA C36 1.53(5) . ?
C0AA C4 1.60(6) . ?
C0AA O0 1.27(4) . ?
C30 C52 1.47(5) . ?
C30 C1 1.58(3) . ?
C36 C41 1.30(4) . ?
C41 C6 2.04(5) . ?
C52 C69 1.41(5) . ?
C69 C3 1.58(3) . ?
C1 F3 1.351(14) . ?
C1 F2 1.334(14) . ?
C1 F6 1.319(14) . ?
C3 F8 1.33(3) . ?
C3 F9 1.28(3) . ?
C3 F10 1.31(3) . ?
C4 F11 1.29(4) . ?
C4 F12 1.34(6) . ?
C4 F13 1.16(6) . ?
C6 F14 1.311(14) . ?
C6 F15 1.309(14) . ?
C6 F16 1.302(14) . ?
C14 C8 1.52(6) . ?
C14 C1AA 1.46(4) . ?
C17 C7 1.59(3) . ?
C17 C1AA 1.43(4) . ?
F1AA C8 1.25(4) . ?
C7 F17 1.29(2) . ?
C7 F19 1.45(3) . ?
C7 F4AA 1.27(3) . ?
C8 F1A 1.29(4) . ?
C8 F1C 1.44(5) . ?
C3AA C5AA 1.60(2) . ?
C3AA C5A 1.569(19) . ?
C3AA C03K 1.52(2) . ?
C02V C9A 1.44(3) . ?
C02V C02C 1.63(3) . ?
C02V C0 1.55(2) . ?
